data_7206501
loop_
_publ_author_name
'Ren, Yi-Xia'
'Zheng, Xiang-Jun'
'Jin, Lin-Pei'

_publ_section_title
;
 Structural analyses and luminescent properties of a series of lead(ii)
 metal--organic frameworks based on 2-sulfoterephthalate
;
_journal_issue 19
_journal_name_full CrystEngComm
_journal_page_first 5915
_journal_paper_doi 10.1039/c1ce05303e
_journal_volume 13
_journal_year 2011
_chemical_formula_sum 'C18 H14 N2 O8 Pb S'
_chemical_formula_weight 625.56
_chemical_name_systematic
;

?

;
_space_group_IT_number 14
_symmetry_cell_setting monoclinic
_symmetry_space_group_name_Hall '-P 2ybc'
_symmetry_space_group_name_H-M 'P 1 21/c 1'
_atom_sites_solution_hydrogens geom
_atom_sites_solution_primary direct
_atom_sites_solution_secondary difmap
_audit_creation_method SHELXL-97
_cell_angle_alpha 90.00
_cell_angle_beta 100.807(2)
_cell_angle_gamma 90.00
_cell_formula_units_Z 4
_cell_length_a 19.2816(15)
_cell_length_b 6.9457(6)
_cell_length_c 14.1263(12)
_cell_measurement_reflns_used 1273
_cell_measurement_temperature 296(2)
_cell_measurement_theta_max 20.52
_cell_measurement_theta_min 2.93
_cell_volume 1858.3(3)
_computing_cell_refinement 'Bruker SMART'
_computing_data_collection 'Bruker SMART'
_computing_data_reduction 'Bruker SAINT'
_computing_molecular_graphics 'Bruker SHELXTL'
_computing_publication_material 'Bruker SHELXTL'
_computing_structure_refinement 'SHELXL-97 (Sheldrick, 1997)'
_computing_structure_solution 'SHELXS-97 (Sheldrick, 1990)'
_diffrn_ambient_temperature 296(2)
_diffrn_measured_fraction_theta_full 0.988
_diffrn_measured_fraction_theta_max 0.988
_diffrn_measurement_device_type 'CCD area detector'
_diffrn_measurement_method 'phi and omega scans'
_diffrn_radiation_monochromator graphite
_diffrn_radiation_source 'fine-focus sealed tube'
_diffrn_radiation_type MoK\a
_diffrn_radiation_wavelength 0.71073
_diffrn_reflns_av_R_equivalents 0.0655
_diffrn_reflns_av_sigmaI/netI 0.0869
_diffrn_reflns_limit_h_max 25
_diffrn_reflns_limit_h_min -19
_diffrn_reflns_limit_k_max 8
_diffrn_reflns_limit_k_min -9
_diffrn_reflns_limit_l_max 18
_diffrn_reflns_limit_l_min -16
_diffrn_reflns_number 10673
_diffrn_reflns_theta_full 27.56
_diffrn_reflns_theta_max 27.56
_diffrn_reflns_theta_min 2.15
_exptl_absorpt_coefficient_mu 9.244
_exptl_absorpt_correction_T_max 0.8367
_exptl_absorpt_correction_T_min 0.2470
_exptl_absorpt_correction_type multi-scan
_exptl_absorpt_process_details SADABS
_exptl_crystal_density_diffrn 2.236
_exptl_crystal_density_method 'not measured'
_exptl_crystal_F_000 1192
_exptl_crystal_size_max 0.21
_exptl_crystal_size_mid 0.08
_exptl_crystal_size_min 0.02
_refine_diff_density_max 0.958
_refine_diff_density_min -0.863
_refine_diff_density_rms 0.210
_refine_ls_extinction_method none
_refine_ls_goodness_of_fit_ref 0.975
_refine_ls_hydrogen_treatment mixed
_refine_ls_matrix_type full
_refine_ls_number_parameters 277
_refine_ls_number_reflns 4237
_refine_ls_number_restraints 3
_refine_ls_restrained_S_all 0.975
_refine_ls_R_factor_all 0.0650
_refine_ls_R_factor_gt 0.0412
_refine_ls_shift/su_max 0.000
_refine_ls_shift/su_mean 0.000
_refine_ls_structure_factor_coef Fsqd
_refine_ls_weighting_details 'calc w=1/[\s^2^(Fo^2^)+(0.0045P)^2^+0.0000P] where P=(Fo^2^+2Fc^2^)/3'
_refine_ls_weighting_scheme calc
_refine_ls_wR_factor_gt 0.0720
_refine_ls_wR_factor_ref 0.0795
_reflns_number_gt 3011
_reflns_number_total 4237
_reflns_threshold_expression >2sigma(I)
_cod_data_source_file c1ce05303e.txt
_cod_data_source_block 1a
_cod_depositor_comments
;
The following automatic conversions were performed:

'_symmetry_cell_setting' value 'Monoclinic' changed to 'monoclinic'
according to /home/saulius/struct/CIF-dictionaries/cif_core.dic
dictionary named 'cif_core.dic' version 2.4.1 from
2010-06-29.

'_exptl_absorpt_correction_type' value 'Multi-scan'
changed to 'multi-scan' according to
/home/saulius/struct/CIF-dictionaries/cif_core.dic dictionary named
'cif_core.dic' version 2.4.1 from 2010-06-29.

Automatic conversion script
Id: cif_fix_values 1715 2011-07-08 13:25:40Z adriana 
;
_cod_original_sg_symbol_H-M P2(1)/c
_cod_database_code 7206501

loop_
_symmetry_equiv_pos_as_xyz
'x, y, z'
'-x, y+1/2, -z+1/2'
'-x, -y, -z'
'x, -y-1/2, z-1/2'

loop_
_atom_site_label
_atom_site_type_symbol
_atom_site_fract_x
_atom_site_fract_y
_atom_site_fract_z
_atom_site_U_iso_or_equiv
_atom_site_adp_type
_atom_site_occupancy
_atom_site_symmetry_multiplicity
_atom_site_calc_flag
_atom_site_refinement_flags
C1 C 0.4102(4) 0.8050(10) 0.2240(5) 0.0192(16) Uani 1 1 d .
C2 C 0.3401(4) 0.7864(9) 0.2585(5) 0.0180(15) Uani 1 1 d .
C3 C 0.2805(4) 0.7476(10) 0.1880(6) 0.0270(18) Uani 1 1 d .
H3 H 0.2848 0.7312 0.1240 0.032 Uiso 1 1 calc R
C4 C 0.2151(4) 0.7340(11) 0.2145(6) 0.033(2) Uani 1 1 d .
H4 H 0.1754 0.7060 0.1681 0.040 Uiso 1 1 calc R
C5 C 0.2080(4) 0.7616(11) 0.3100(6) 0.0287(19) Uani 1 1 d .
C6 C 0.1363(4) 0.7527(12) 0.3358(7) 0.037(2) Uani 1 1 d .
C7 C 0.2676(4) 0.8022(9) 0.3792(6) 0.0237(18) Uani 1 1 d .
H7 H 0.2633 0.8217 0.4429 0.028 Uiso 1 1 calc R
C8 C 0.3340(4) 0.8137(9) 0.3532(6) 0.0204(16) Uani 1 1 d .
C9 C 0.2616(4) 0.2816(11) 0.3207(6) 0.032(2) Uani 1 1 d .
H9 H 0.2658 0.2569 0.2573 0.039 Uiso 1 1 calc R
C10 C 0.1961(4) 0.2550(11) 0.3457(6) 0.032(2) Uani 1 1 d .
H10 H 0.1576 0.2140 0.3003 0.038 Uiso 1 1 calc R
C11 C 0.1895(4) 0.2913(10) 0.4407(6) 0.0251(17) Uani 1 1 d .
C12 C 0.2476(4) 0.3539(11) 0.5035(6) 0.0325(19) Uani 1 1 d .
H12 H 0.2454 0.3789 0.5676 0.039 Uiso 1 1 calc R
C13 C 0.3101(4) 0.3794(11) 0.4698(6) 0.0311(18) Uani 1 1 d .
H13 H 0.3487 0.4279 0.5127 0.037 Uiso 1 1 calc R
C14 C 0.1201(4) 0.2699(11) 0.4716(7) 0.032(2) Uani 1 1 d .
C15 C 0.0567(4) 0.3017(12) 0.4081(7) 0.041(2) Uani 1 1 d .
H15 H 0.0567 0.3376 0.3446 0.049 Uiso 1 1 calc R
C16 C -0.0058(4) 0.2795(12) 0.4400(7) 0.038(2) Uani 1 1 d .
H16 H -0.0477 0.2976 0.3959 0.045 Uiso 1 1 calc R
C17 C 0.0503(5) 0.2018(13) 0.5911(7) 0.046(2) Uani 1 1 d .
H17 H 0.0487 0.1674 0.6543 0.056 Uiso 1 1 calc R
C18 C 0.1162(4) 0.2177(13) 0.5647(7) 0.041(2) Uani 1 1 d .
H18 H 0.1572 0.1932 0.6094 0.049 Uiso 1 1 calc R
N1 N 0.3188(3) 0.3403(8) 0.3817(5) 0.0280(16) Uani 1 1 d .
N2 N -0.0103(4) 0.2334(11) 0.5305(6) 0.044(2) Uani 1 1 d .
O1 O 0.4578(3) 0.6840(6) 0.2482(4) 0.0263(13) Uani 1 1 d .
O2 O 0.4148(2) 0.9447(6) 0.1673(4) 0.0233(12) Uani 1 1 d .
O3 O 0.0843(3) 0.7162(12) 0.2771(5) 0.070(2) Uani 1 1 d .
O4 O 0.1363(3) 0.7863(8) 0.4259(5) 0.0480(17) Uani 1 1 d .
H4A H 0.0958 0.7798 0.4358 0.072 Uiso 1 1 calc R
O5 O 0.3812(3) 0.9451(7) 0.5247(4) 0.0291(12) Uani 1 1 d .
O6 O 0.4481(3) 0.6915(6) 0.4662(4) 0.0261(12) Uani 1 1 d .
O7 O 0.4474(3) 1.0112(6) 0.3977(4) 0.0263(12) Uani 1 1 d .
O8 O 0.3841(3) 0.3173(7) 0.1904(4) 0.0309(13) Uani 1 1 d D
H8A H 0.391(4) 0.382(8) 0.141(4) 0.046 Uiso 1 1 d D
H8B H 0.383(4) 0.198(3) 0.176(5) 0.046 Uiso 1 1 d D
Pb1 Pb 0.458052(13) 0.37665(4) 0.35276(2) 0.01961(9) Uani 1 1 d .
S1 S 0.40876(9) 0.8718(2) 0.44380(13) 0.0190(4) Uani 1 1 d .

loop_
_atom_site_aniso_label
_atom_site_aniso_U_11
_atom_site_aniso_U_22
_atom_site_aniso_U_33
_atom_site_aniso_U_23
_atom_site_aniso_U_13
_atom_site_aniso_U_12
C1 0.016(4) 0.027(4) 0.016(4) -0.011(3) 0.007(3) -0.001(3)
C2 0.023(4) 0.012(3) 0.018(4) 0.003(3) 0.002(3) 0.004(3)
C3 0.017(4) 0.044(4) 0.019(5) -0.007(4) 0.000(3) -0.002(3)
C4 0.021(4) 0.043(5) 0.034(6) 0.008(4) -0.001(4) -0.002(4)
C5 0.019(4) 0.034(4) 0.035(6) 0.002(4) 0.010(4) -0.002(3)
C6 0.032(5) 0.052(5) 0.030(6) 0.006(4) 0.009(4) 0.005(4)
C7 0.022(4) 0.023(4) 0.030(5) 0.001(3) 0.014(3) 0.007(3)
C8 0.025(4) 0.017(3) 0.022(5) 0.002(3) 0.011(3) 0.001(3)
C9 0.033(5) 0.036(4) 0.032(6) -0.008(4) 0.015(4) -0.008(4)
C10 0.015(4) 0.048(5) 0.035(6) 0.000(4) 0.009(4) -0.003(4)
C11 0.026(4) 0.024(4) 0.027(5) 0.005(3) 0.010(3) -0.001(3)
C12 0.030(4) 0.041(5) 0.030(5) 0.001(4) 0.013(4) -0.005(4)
C13 0.022(4) 0.046(4) 0.022(5) 0.010(4) -0.003(3) -0.005(4)
C14 0.025(4) 0.032(4) 0.040(6) -0.012(4) 0.010(4) 0.001(4)
C15 0.027(5) 0.064(6) 0.034(6) 0.003(5) 0.013(4) -0.009(4)
C16 0.016(4) 0.064(6) 0.035(6) -0.007(5) 0.006(4) 0.000(4)
C17 0.035(5) 0.082(7) 0.025(6) -0.007(5) 0.016(4) -0.012(5)
C18 0.028(5) 0.067(6) 0.029(6) 0.007(5) 0.006(4) 0.000(4)
N1 0.022(3) 0.033(4) 0.032(4) 0.001(3) 0.012(3) -0.001(3)
N2 0.022(4) 0.067(5) 0.046(6) -0.002(4) 0.018(4) -0.005(4)
O1 0.028(3) 0.024(3) 0.031(4) 0.004(2) 0.018(2) 0.003(2)
O2 0.026(3) 0.023(2) 0.024(3) 0.009(2) 0.013(2) 0.004(2)
O3 0.020(3) 0.152(7) 0.038(5) 0.000(5) 0.003(3) -0.014(4)
O4 0.021(3) 0.078(4) 0.051(5) -0.007(4) 0.022(3) -0.006(3)
O5 0.033(3) 0.039(3) 0.017(3) -0.008(2) 0.007(2) 0.003(2)
O6 0.029(3) 0.022(3) 0.025(3) 0.003(2) 0.001(2) 0.004(2)
O7 0.028(3) 0.025(3) 0.028(3) 0.006(2) 0.011(2) -0.005(2)
O8 0.046(4) 0.022(3) 0.025(4) -0.002(2) 0.009(3) 0.002(3)
Pb1 0.01791(14) 0.01970(13) 0.02276(16) 0.00030(14) 0.00773(10) -0.00058(13)
S1 0.0196(9) 0.0199(8) 0.0177(10) -0.0002(8) 0.0041(7) 0.0001(8)

loop_
_atom_type_symbol
_atom_type_description
_atom_type_scat_dispersion_real
_atom_type_scat_dispersion_imag
_atom_type_scat_source
C C 0.0033 0.0016 'International Tables Vol C Tables 4.2.6.8 and 6.1.1.4'
H H 0.0000 0.0000 'International Tables Vol C Tables 4.2.6.8 and 6.1.1.4'
N N 0.0061 0.0033 'International Tables Vol C Tables 4.2.6.8 and 6.1.1.4'
O O 0.0106 0.0060 'International Tables Vol C Tables 4.2.6.8 and 6.1.1.4'
S S 0.1246 0.1234 'International Tables Vol C Tables 4.2.6.8 and 6.1.1.4'
Pb Pb -3.3944 10.1111 'International Tables Vol C Tables 4.2.6.8 and 6.1.1.4'

loop_
_geom_angle_atom_site_label_1
_geom_angle_atom_site_label_2
_geom_angle_atom_site_label_3
_geom_angle
_geom_angle_site_symmetry_1
_geom_angle_site_symmetry_3
O1 C1 O2 123.5(6) . .
O1 C1 C2 120.5(6) . .
O2 C1 C2 115.9(6) . .
C8 C2 C3 120.6(7) . .
C8 C2 C1 122.7(7) . .
C3 C2 C1 116.6(7) . .
C4 C3 C2 119.3(8) . .
C4 C3 H3 120.4 . .
C2 C3 H3 120.4 . .
C3 C4 C5 120.8(8) . .
C3 C4 H4 119.6 . .
C5 C4 H4 119.6 . .
C7 C5 C4 119.3(7) . .
C7 C5 C6 121.2(8) . .
C4 C5 C6 119.5(8) . .
O3 C6 O4 124.2(8) . .
O3 C6 C5 122.1(9) . .
O4 C6 C5 113.8(8) . .
C5 C7 C8 120.3(7) . .
C5 C7 H7 119.9 . .
C8 C7 H7 119.9 . .
C2 C8 C7 119.7(7) . .
C2 C8 S1 121.5(5) . .
C7 C8 S1 118.8(6) . .
N1 C9 C10 124.1(8) . .
N1 C9 H9 118.0 . .
C10 C9 H9 118.0 . .
C9 C10 C11 118.2(8) . .
C9 C10 H10 120.9 . .
C11 C10 H10 120.9 . .
C12 C11 C10 118.2(7) . .
C12 C11 C14 120.9(8) . .
C10 C11 C14 120.9(7) . .
C11 C12 C13 118.5(8) . .
C11 C12 H12 120.7 . .
C13 C12 H12 120.7 . .
N1 C13 C12 124.9(7) . .
N1 C13 H13 117.6 . .
C12 C13 H13 117.6 . .
C18 C14 C15 117.3(7) . .
C18 C14 C11 121.2(8) . .
C15 C14 C11 121.5(8) . .
C16 C15 C14 119.3(9) . .
C16 C15 H15 120.3 . .
C14 C15 H15 120.3 . .
N2 C16 C15 123.9(8) . .
N2 C16 H16 118.0 . .
C15 C16 H16 118.0 . .
N2 C17 C18 123.3(9) . .
N2 C17 H17 118.4 . .
C18 C17 H17 118.4 . .
C14 C18 C17 119.4(8) . .
C14 C18 H18 120.3 . .
C17 C18 H18 120.3 . .
C13 N1 C9 116.1(6) . .
C17 N2 C16 116.7(7) . .
C1 O1 Pb1 129.4(4) . .
C1 O1 Pb1 90.3(4) . 2_655
Pb1 O1 Pb1 140.29(19) . 2_655
C1 O2 Pb1 96.4(4) . 2_655
C6 O4 H4A 109.5 . .
S1 O6 Pb1 130.2(3) . .
S1 O7 Pb1 145.3(3) . 1_565
Pb1 O8 H8A 121(5) . .
Pb1 O8 H8B 111(5) . .
H8A O8 H8B 109(3) . .
O8 Pb1 O2 108.77(17) . 2_645
O8 Pb1 O1 70.92(16) . .
O2 Pb1 O1 71.65(15) 2_645 .
O8 Pb1 O7 90.32(16) . 1_545
O2 Pb1 O7 108.87(14) 2_645 1_545
O1 Pb1 O7 159.70(16) . 1_545
O8 Pb1 O1 74.32(17) . 2_645
O2 Pb1 O1 49.68(14) 2_645 2_645
O1 Pb1 O1 92.52(7) . 2_645
O7 Pb1 O1 74.44(14) 1_545 2_645
O8 Pb1 O6 125.35(15) . .
O2 Pb1 O6 95.21(14) 2_645 .
O1 Pb1 O6 71.55(15) . .
O7 Pb1 O6 127.68(15) 1_545 .
O1 Pb1 O6 144.87(14) 2_645 .
O5 S1 O7 114.7(3) . .
O5 S1 O6 112.5(3) . .
O7 S1 O6 112.2(3) . .
O5 S1 C8 106.2(3) . .
O7 S1 C8 104.1(3) . .
O6 S1 C8 106.1(3) . .

loop_
_geom_bond_atom_site_label_1
_geom_bond_atom_site_label_2
_geom_bond_distance
_geom_bond_site_symmetry_2
C1 O1 1.245(8) .
C1 O2 1.272(8) .
C1 C2 1.525(9) .
C2 C8 1.379(10) .
C2 C3 1.398(10) .
C3 C4 1.385(9) .
C3 H3 0.9300 .
C4 C5 1.394(11) .
C4 H4 0.9300 .
C5 C7 1.390(11) .
C5 C6 1.495(10) .
C6 O3 1.202(11) .
C6 O4 1.294(10) .
C7 C8 1.397(9) .
C7 H7 0.9300 .
C8 S1 1.785(8) .
C9 N1 1.331(10) .
C9 C10 1.386(9) .
C9 H9 0.9300 .
C10 C11 1.394(11) .
C10 H10 0.9300 .
C11 C12 1.364(11) .
C11 C14 1.491(10) .
C12 C13 1.389(9) .
C12 H12 0.9300 .
C13 N1 1.314(9) .
C13 H13 0.9300 .
C14 C18 1.379(11) .
C14 C15 1.392(12) .
C15 C16 1.374(10) .
C15 H15 0.9300 .
C16 N2 1.337(11) .
C16 H16 0.9300 .
C17 N2 1.331(11) .
C17 C18 1.394(10) .
C17 H17 0.9300 .
C18 H18 0.9300 .
O1 Pb1 2.596(5) .
O1 Pb1 2.706(4) 2_655
O2 Pb1 2.564(4) 2_655
O4 H4A 0.8200 .
O5 S1 1.440(5) .
O6 S1 1.468(5) .
O6 Pb1 2.739(5) .
O7 S1 1.449(5) .
O7 Pb1 2.634(4) 1_565
O8 Pb1 2.497(6) .
O8 H8A 0.85(2) .
O8 H8B 0.85(2) .
Pb1 O2 2.564(4) 2_645
Pb1 O7 2.634(4) 1_545
Pb1 O1 2.706(4) 2_645
